data_4034412
loop_
_publ_author_name
'Li, Shasha'
'Zhang, Jinxia'
'Li, Hongjie'
'Feng, Lifei'
'Jiao, Peng'

_publ_section_title
;
 Preparation and Application of Amino Phosphine Ligands Bearing
 Spiro[indane-1,2'-pyrrolidine] Backbone.
;
_journal_issue 15
_journal_name_full 'The Journal of organic chemistry'
_journal_page_first 9460
_journal_page_last 9473
_journal_paper_doi 10.1021/acs.joc.9b00875
_journal_volume 84
_journal_year 2019
_chemical_absolute_configuration ad
_chemical_formula_moiety 'C12 H13 N O'
_chemical_formula_sum 'C12 H13 N O'
_chemical_formula_weight 187.23
_space_group_crystal_system orthorhombic
_space_group_IT_number 19
_space_group_name_Hall 'P 2ac 2ab'
_space_group_name_H-M_alt 'P 21 21 21'
_atom_sites_solution_hydrogens geom
_audit_creation_date 2016-10-12
_audit_creation_method
;
Olex2 1.2
(compiled 2015.09.30 svn.r3233 for OlexSys, GUI svn.r5103)
;
_cell_angle_alpha 90
_cell_angle_beta 90
_cell_angle_gamma 90
_cell_formula_units_Z 4
_cell_length_a 7.39581(12)
_cell_length_b 9.46599(17)
_cell_length_c 13.8475(2)
_cell_measurement_reflns_used 3316
_cell_measurement_temperature 100.01(10)
_cell_measurement_theta_max 72.8290
_cell_measurement_theta_min 4.6200
_cell_volume 969.44(3)
_computing_cell_refinement 'CrysAlisPro 1.171.39.6a (Rigaku OD, 2015)'
_computing_data_collection 'CrysAlisPro 1.171.39.6a (Rigaku OD, 2015)'
_computing_data_reduction 'CrysAlisPro 1.171.39.6a (Rigaku OD, 2015)'
_computing_molecular_graphics 'Olex2 (Dolomanov et al., 2009)'
_computing_publication_material 'Olex2 (Dolomanov et al., 2009)'
_computing_structure_refinement 'ShelXL (Sheldrick, 2015)'
_computing_structure_solution 'ShelXT (Sheldrick, 2015)'
_diffrn_ambient_environment N~2~
_diffrn_ambient_temperature 100.01(10)
_diffrn_detector 'CCD plate'
_diffrn_detector_area_resol_mean 5.3127
_diffrn_detector_type AtlasS2
_diffrn_measured_fraction_theta_full 0.999
_diffrn_measured_fraction_theta_max 0.976
_diffrn_measurement_details
;
List of Runs (angles in degrees, time in seconds):

  # Type    Start    End  Width  t~exp~   \w     \q     \k     \f   Frames
--------------------------------------------------------------------------
  1  \w     24.00  84.00   1.00    1.00    --   41.49-125.00 -90.00   60
  2  \w     26.00  93.00   1.00    1.00    --   41.49-125.00 -30.00   67
  3  \w     46.00  72.00   1.00    1.00    --  107.19 -94.00 -60.00   26
  4  \w     78.00 109.00   1.00    1.00    --  107.19 -94.00 -60.00   31
  5  \w     35.00 115.00   1.00    1.00    --  107.19-125.00-120.00   80
  6  \w     82.00 148.00   1.00    1.00    --  107.19  45.00-120.00   66
  7  \w    139.00 175.00   1.00    1.00    --  107.19  77.00  90.00   36
  8  \w     91.00 117.00   1.00    1.00    --  107.19  77.00  90.00   26
  9  \w   -112.00 -75.00   1.00    1.00    --  -41.49 -57.00 -60.00   37
 10  \w    -62.00  -5.00   1.00    1.00    --  -41.74  77.00 120.00   57
 11  \w    104.00 135.00   1.00    1.00    --  107.19 125.00 150.00   31
 12  \w    150.00 177.00   1.00    1.00    --  107.19 125.00 150.00   27
 13  \w     95.00 140.00   1.00    1.00    --  107.19 125.00  60.00   45
 14  \w     99.00 159.00   1.00    1.00    --  107.19 125.00-120.00   60
 15  \w     80.00 108.00   1.00    1.00    --  107.19-125.00 150.00   28
;
_diffrn_measurement_device 'four-circle diffractometer'
_diffrn_measurement_device_type 'SuperNova, Dual, Cu at home/near, AtlasS2'
_diffrn_measurement_method '\w scans'
_diffrn_orient_matrix_type 'CrysAlisPro convention (1999,Acta A55,543-557)'
_diffrn_orient_matrix_UB_11 0.1305640000
_diffrn_orient_matrix_UB_12 -0.1259460000
_diffrn_orient_matrix_UB_13 -0.0112760000
_diffrn_orient_matrix_UB_21 0.0034937000
_diffrn_orient_matrix_UB_22 0.0233959000
_diffrn_orient_matrix_UB_23 -0.1100843000
_diffrn_orient_matrix_UB_31 0.1622886000
_diffrn_orient_matrix_UB_32 0.1003515000
_diffrn_orient_matrix_UB_33 0.0115077000
_diffrn_radiation_monochromator mirror
_diffrn_radiation_probe x-ray
_diffrn_radiation_type CuK\a
_diffrn_radiation_wavelength 1.54184
_diffrn_reflns_av_R_equivalents 0.0124
_diffrn_reflns_av_unetI/netI 0.0162
_diffrn_reflns_Laue_measured_fraction_full 0.999
_diffrn_reflns_Laue_measured_fraction_max 0.976
_diffrn_reflns_limit_h_max 9
_diffrn_reflns_limit_h_min -5
_diffrn_reflns_limit_k_max 11
_diffrn_reflns_limit_k_min -10
_diffrn_reflns_limit_l_max 16
_diffrn_reflns_limit_l_min -16
_diffrn_reflns_number 3893
_diffrn_reflns_point_group_measured_fraction_full 0.999
_diffrn_reflns_point_group_measured_fraction_max 0.967
_diffrn_reflns_theta_full 67.684
_diffrn_reflns_theta_max 73.011
_diffrn_reflns_theta_min 5.662
_diffrn_source 'micro-focus sealed X-ray tube'
_diffrn_source_type 'SuperNova (Cu) X-ray Source'
_exptl_absorpt_coefficient_mu 0.645
_exptl_absorpt_correction_T_max 1.00000
_exptl_absorpt_correction_T_min 0.89360
_exptl_absorpt_correction_type multi-scan
_exptl_absorpt_process_details
;
CrysAlisPro 1.171.39.6a (Rigaku Oxford Diffraction, 2015)
Empirical absorption correction using spherical harmonics,
 implemented in SCALE3 ABSPACK scaling algorithm.
;
_exptl_crystal_colour colourless
_exptl_crystal_colour_primary colourless
_exptl_crystal_density_diffrn 1.283
_exptl_crystal_description block
_exptl_crystal_F_000 400
_exptl_crystal_size_max 0.3
_exptl_crystal_size_mid 0.25
_exptl_crystal_size_min 0.15
_refine_diff_density_max 0.255
_refine_diff_density_min -0.238
_refine_diff_density_rms 0.048
_refine_ls_abs_structure_details
;
 Flack x determined using 751 quotients [(I+)-(I-)]/[(I+)+(I-)]
 (Parsons, Flack and Wagner, Acta Cryst. B69 (2013) 249-259).
;
_refine_ls_abs_structure_Flack 0.02(8)
_refine_ls_extinction_method none
_refine_ls_goodness_of_fit_ref 1.132
_refine_ls_hydrogen_treatment constr
_refine_ls_matrix_type full
_refine_ls_number_parameters 127
_refine_ls_number_reflns 1884
_refine_ls_number_restraints 0
_refine_ls_restrained_S_all 1.132
_refine_ls_R_factor_all 0.0313
_refine_ls_R_factor_gt 0.0312
_refine_ls_shift/su_max 0.000
_refine_ls_shift/su_mean 0.000
_refine_ls_structure_factor_coef Fsqd
_refine_ls_weighting_details 'w=1/[\s^2^(Fo^2^)+(0.0473P)^2^+0.1617P] where P=(Fo^2^+2Fc^2^)/3'
_refine_ls_weighting_scheme calc
_refine_ls_wR_factor_gt 0.0809
_refine_ls_wR_factor_ref 0.0811
_reflns_Friedel_coverage 0.681
_reflns_Friedel_fraction_full 0.999
_reflns_Friedel_fraction_max 0.954
_reflns_number_gt 1872
_reflns_number_total 1884
_reflns_threshold_expression 'I > 2\s(I)'
_cod_data_source_file 6a.cif
_cod_data_source_block 20161012c
_cod_database_code 4034412
_chemical_oxdiff_formula c1h1n1o1
_shelx_space_group_comment
;
The symmetry employed for this shelxl refinement is uniquely defined
by the following loop, which should always be used as a source of
symmetry information in preference to the above space-group names.
They are only intended as comments.
;
_reflns_odcompleteness_completeness 99.90
_reflns_odcompleteness_iscentric 1
_reflns_odcompleteness_theta 66.97
_olex2_refinement_description
;
1. Fixed Uiso
 At 1.2 times of:
  All C(H) groups, All C(H,H) groups, All N(H) groups
2.a Secondary CH2 refined with riding coordinates:
 C2(H2A,H2B), C3(H3A,H3B), C5(H5A,H5B), C6(H6A,H6B)
2.b Aromatic/amide H refined with riding coordinates:
 N1(H1), C9(H9), C10(H10), C11(H11), C12(H12)
;
_shelx_shelxl_version_number 2014/7
_olex2_submission_special_instructions 'No special instructions were received'
_oxdiff_exptl_absorpt_empirical_details
;
Empirical correction (ABSPACK) includes:
- Absorption correction using spherical harmonics
- Frame scaling
;
_oxdiff_exptl_absorpt_empirical_full_max 1.165
_oxdiff_exptl_absorpt_empirical_full_min 0.842

loop_
_space_group_symop_operation_xyz
'x, y, z'
'-x+1/2, -y, z+1/2'
'-x, y+1/2, -z+1/2'
'x+1/2, -y+1/2, -z'

loop_
_atom_site_label
_atom_site_type_symbol
_atom_site_fract_x
_atom_site_fract_y
_atom_site_fract_z
_atom_site_U_iso_or_equiv
_atom_site_adp_type
_atom_site_occupancy
_atom_site_site_symmetry_order
_atom_site_calc_flag
_atom_site_refinement_flags_posn
O1 O 0.68146(16) 0.29041(13) 0.54379(8) 0.0216(3) Uani 1 1 d .
N1 N 0.48455(19) 0.39675(15) 0.43902(9) 0.0158(3) Uani 1 1 d .
H1 H 0.3869 0.3614 0.4625 0.019 Uiso 1 1 calc R
C1 C 0.6482(2) 0.37658(18) 0.47934(11) 0.0163(3) Uani 1 1 d .
C2 C 0.7827(2) 0.47584(17) 0.43211(12) 0.0164(3) Uani 1 1 d .
H2A H 0.8733 0.4234 0.3963 0.020 Uiso 1 1 calc R
H2B H 0.8428 0.5340 0.4800 0.020 Uiso 1 1 calc R
C3 C 0.6675(2) 0.56648(17) 0.36427(12) 0.0158(3) Uani 1 1 d .
H3A H 0.7274 0.5787 0.3025 0.019 Uiso 1 1 calc R
H3B H 0.6455 0.6588 0.3923 0.019 Uiso 1 1 calc R
C4 C 0.4873(2) 0.48410(16) 0.35173(11) 0.0132(3) Uani 1 1 d .
C5 C 0.4798(2) 0.39326(18) 0.25916(12) 0.0182(4) Uani 1 1 d .
H5A H 0.6008 0.3683 0.2381 0.022 Uiso 1 1 calc R
H5B H 0.4120 0.3072 0.2705 0.022 Uiso 1 1 calc R
C6 C 0.3851(3) 0.48538(18) 0.18293(12) 0.0196(4) Uani 1 1 d .
H6A H 0.4719 0.5398 0.1459 0.024 Uiso 1 1 calc R
H6B H 0.3134 0.4283 0.1391 0.024 Uiso 1 1 calc R
C7 C 0.2667(2) 0.58020(16) 0.24354(11) 0.0150(3) Uani 1 1 d .
C8 C 0.3254(2) 0.58042(16) 0.33949(11) 0.0132(3) Uani 1 1 d .
C9 C 0.2445(2) 0.66909(17) 0.40656(11) 0.0168(4) Uani 1 1 d .
H9 H 0.2835 0.6695 0.4704 0.020 Uiso 1 1 calc R
C10 C 0.1046(2) 0.75740(19) 0.37725(13) 0.0204(4) Uani 1 1 d .
H10 H 0.0513 0.8186 0.4214 0.025 Uiso 1 1 calc R
C11 C 0.0439(2) 0.75462(19) 0.28188(13) 0.0197(4) Uani 1 1 d .
H11 H -0.0509 0.8130 0.2631 0.024 Uiso 1 1 calc R
C12 C 0.1242(2) 0.66534(17) 0.21469(12) 0.0184(4) Uani 1 1 d .
H12 H 0.0828 0.6628 0.1513 0.022 Uiso 1 1 calc R

loop_
_atom_site_aniso_label
_atom_site_aniso_U_11
_atom_site_aniso_U_22
_atom_site_aniso_U_33
_atom_site_aniso_U_23
_atom_site_aniso_U_13
_atom_site_aniso_U_12
O1 0.0188(6) 0.0247(6) 0.0212(6) 0.0088(5) 0.0022(5) 0.0073(5)
N1 0.0125(7) 0.0170(7) 0.0180(7) 0.0072(5) 0.0007(5) -0.0013(6)
C1 0.0164(8) 0.0165(8) 0.0161(7) -0.0001(6) 0.0016(6) 0.0029(7)
C2 0.0125(8) 0.0175(8) 0.0191(7) 0.0011(6) -0.0003(6) 0.0010(6)
C3 0.0145(8) 0.0147(7) 0.0182(7) 0.0021(6) -0.0015(6) -0.0021(7)
C4 0.0128(8) 0.0124(7) 0.0145(7) 0.0019(6) -0.0002(6) -0.0020(6)
C5 0.0191(8) 0.0151(8) 0.0204(8) -0.0039(6) -0.0010(6) 0.0015(7)
C6 0.0248(9) 0.0179(8) 0.0162(7) -0.0035(6) -0.0025(7) 0.0017(7)
C7 0.0166(8) 0.0120(7) 0.0163(7) 0.0006(6) -0.0006(6) -0.0033(6)
C8 0.0118(7) 0.0114(7) 0.0165(7) 0.0020(6) 0.0003(6) -0.0040(6)
C9 0.0160(8) 0.0194(8) 0.0151(7) 0.0022(6) 0.0021(6) -0.0005(7)
C10 0.0170(8) 0.0196(8) 0.0247(9) 0.0004(7) 0.0066(7) 0.0027(7)
C11 0.0116(8) 0.0172(8) 0.0303(9) 0.0062(7) -0.0008(7) 0.0008(6)
C12 0.0177(8) 0.0170(8) 0.0204(8) 0.0034(6) -0.0046(7) -0.0039(7)

loop_
_atom_type_symbol
_atom_type_description
_atom_type_scat_dispersion_real
_atom_type_scat_dispersion_imag
_atom_type_scat_source
C C 0.0181 0.0091 'International Tables Vol C Tables 4.2.6.8 and 6.1.1.4'
H H 0.0000 0.0000 'International Tables Vol C Tables 4.2.6.8 and 6.1.1.4'
N N 0.0311 0.0180 'International Tables Vol C Tables 4.2.6.8 and 6.1.1.4'
O O 0.0492 0.0322 'International Tables Vol C Tables 4.2.6.8 and 6.1.1.4'

loop_
_geom_angle_atom_site_label_1
_geom_angle_atom_site_label_2
_geom_angle_atom_site_label_3
_geom_angle
C1 N1 H1 122.9
C1 N1 C4 114.18(13)
C4 N1 H1 122.9
O1 C1 N1 124.94(15)
O1 C1 C2 126.21(15)
N1 C1 C2 108.84(14)
C1 C2 H2A 110.9
C1 C2 H2B 110.9
C1 C2 C3 104.27(13)
H2A C2 H2B 108.9
C3 C2 H2A 110.9
C3 C2 H2B 110.9
C2 C3 H3A 110.7
C2 C3 H3B 110.7
C2 C3 C4 105.35(13)
H3A C3 H3B 108.8
C4 C3 H3A 110.7
C4 C3 H3B 110.7
N1 C4 C3 101.71(12)
N1 C4 C5 111.73(12)
N1 C4 C8 114.90(13)
C5 C4 C3 113.77(13)
C8 C4 C3 112.86(13)
C8 C4 C5 102.35(12)
C4 C5 H5A 110.6
C4 C5 H5B 110.6
H5A C5 H5B 108.7
C6 C5 C4 105.68(13)
C6 C5 H5A 110.6
C6 C5 H5B 110.6
C5 C6 H6A 111.2
C5 C6 H6B 111.2
H6A C6 H6B 109.1
C7 C6 C5 102.70(13)
C7 C6 H6A 111.2
C7 C6 H6B 111.2
C8 C7 C6 110.44(14)
C12 C7 C6 128.84(15)
C12 C7 C8 120.63(15)
C7 C8 C4 110.55(14)
C9 C8 C4 129.06(14)
C9 C8 C7 120.21(15)
C8 C9 H9 120.4
C8 C9 C10 119.28(15)
C10 C9 H9 120.4
C9 C10 H10 119.9
C9 C10 C11 120.28(16)
C11 C10 H10 119.9
C10 C11 H11 119.7
C12 C11 C10 120.52(16)
C12 C11 H11 119.7
C7 C12 C11 119.04(15)
C7 C12 H12 120.5
C11 C12 H12 120.5

loop_
_geom_bond_atom_site_label_1
_geom_bond_atom_site_label_2
_geom_bond_distance
O1 C1 1.234(2)
N1 H1 0.8600
N1 C1 1.347(2)
N1 C4 1.4647(19)
C1 C2 1.517(2)
C2 H2A 0.9700
C2 H2B 0.9700
C2 C3 1.531(2)
C3 H3A 0.9700
C3 H3B 0.9700
C3 C4 1.554(2)
C4 C5 1.545(2)
C4 C8 1.515(2)
C5 H5A 0.9700
C5 H5B 0.9700
C5 C6 1.538(2)
C6 H6A 0.9700
C6 H6B 0.9700
C6 C7 1.509(2)
C7 C8 1.398(2)
C7 C12 1.386(2)
C8 C9 1.387(2)
C9 H9 0.9300
C9 C10 1.391(2)
C10 H10 0.9300
C10 C11 1.395(3)
C11 H11 0.9300
C11 C12 1.390(2)
C12 H12 0.9300

loop_
_geom_torsion_atom_site_label_1
_geom_torsion_atom_site_label_2
_geom_torsion_atom_site_label_3
_geom_torsion_atom_site_label_4
_geom_torsion
O1 C1 C2 C3 -175.38(16)
N1 C1 C2 C3 4.99(17)
N1 C4 C5 C6 150.71(13)
N1 C4 C8 C7 -138.03(14)
N1 C4 C8 C9 46.8(2)
C1 N1 C4 C3 -21.81(17)
C1 N1 C4 C5 99.91(17)
C1 N1 C4 C8 -144.06(15)
C1 C2 C3 C4 -17.65(16)
C2 C3 C4 N1 23.10(15)
C2 C3 C4 C5 -97.19(15)
C2 C3 C4 C8 146.75(13)
C3 C4 C5 C6 -94.82(16)
C3 C4 C8 C7 105.95(15)
C3 C4 C8 C9 -69.2(2)
C4 N1 C1 O1 -168.50(15)
C4 N1 C1 C2 11.14(18)
C4 C5 C6 C7 -27.73(17)
C4 C8 C9 C10 174.85(16)
C5 C4 C8 C7 -16.74(17)
C5 C4 C8 C9 168.07(16)
C5 C6 C7 C8 17.90(18)
C5 C6 C7 C12 -165.67(16)
C6 C7 C8 C4 -0.69(18)
C6 C7 C8 C9 175.00(15)
C6 C7 C12 C11 -174.04(16)
C7 C8 C9 C10 0.1(2)
C8 C4 C5 C6 27.26(17)
C8 C7 C12 C11 2.1(2)
C8 C9 C10 C11 1.3(3)
C9 C10 C11 C12 -1.0(3)
C10 C11 C12 C7 -0.7(3)
C12 C7 C8 C4 -177.45(14)
C12 C7 C8 C9 -1.8(2)
